data_7030125
loop_
_publ_author_name
'Wang, Ming-Fang'
'Hong, Xu-Jia'
'Zhan, Qing-Guang'
'Jin, Hong-Guang'
'Liu, Yi-Ting'
'Zheng, Zhi-Peng'
'Xu, Shi-Hai'
'Cai, Yue-Peng'

_publ_section_title
;
 Temperature-/solvent-dependent low-dimensional compounds based on
 quinoline-2,3-dicarboxylic acid: structures and fluorescent properties.
;
_journal_issue 38
_journal_name_full 'Dalton transactions (Cambridge, England : 2003)'
_journal_page_first 11898
_journal_page_last 11906
_journal_paper_doi 10.1039/c2dt31243c
_journal_volume 41
_journal_year 2012
_chemical_formula_sum 'C12 H8 Cd Cl N O4'
_chemical_formula_weight 378.04
_chemical_name_systematic
;
?
;
_space_group_IT_number 15
_symmetry_cell_setting monoclinic
_symmetry_space_group_name_Hall '-C 2yc'
_symmetry_space_group_name_H-M 'C 1 2/c 1'
_atom_sites_solution_hydrogens geom
_atom_sites_solution_primary direct
_atom_sites_solution_secondary difmap
_audit_creation_method SHELXL-97
_cell_angle_alpha 90.00
_cell_angle_beta 91.158(8)
_cell_angle_gamma 90.00
_cell_formula_units_Z 8
_cell_length_a 15.433(9)
_cell_length_b 18.004(10)
_cell_length_c 9.215(5)
_cell_measurement_reflns_used 472
_cell_measurement_temperature 298(2)
_cell_measurement_theta_max 18.85
_cell_measurement_theta_min 2.64
_cell_volume 2560(2)
_computing_cell_refinement 'Bruker SAINT'
_computing_data_collection 'Bruker APEX2'
_computing_data_reduction 'Bruker SAINT'
_computing_molecular_graphics 'Bruker SHELXTL'
_computing_publication_material 'Bruker SHELXTL'
_computing_structure_refinement 'SHELXL-97 (Sheldrick, 2008)'
_computing_structure_solution 'SHELXS-97 (Sheldrick, 2008)'
_diffrn_ambient_temperature 298(2)
_diffrn_measured_fraction_theta_full 0.996
_diffrn_measured_fraction_theta_max 0.996
_diffrn_measurement_device_type 'Bruker APEX-II CCD'
_diffrn_measurement_method '\f and \w scans'
_diffrn_radiation_monochromator graphite
_diffrn_radiation_source 'fine-focus sealed tube'
_diffrn_radiation_type MoK\a
_diffrn_radiation_wavelength 0.71073
_diffrn_reflns_av_R_equivalents 0.1551
_diffrn_reflns_av_sigmaI/netI 0.2403
_diffrn_reflns_limit_h_max 13
_diffrn_reflns_limit_h_min -18
_diffrn_reflns_limit_k_max 21
_diffrn_reflns_limit_k_min -21
_diffrn_reflns_limit_l_max 11
_diffrn_reflns_limit_l_min -10
_diffrn_reflns_number 6319
_diffrn_reflns_theta_full 25.25
_diffrn_reflns_theta_max 25.25
_diffrn_reflns_theta_min 1.74
_exptl_absorpt_coefficient_mu 1.922
_exptl_absorpt_correction_T_max 0.8021
_exptl_absorpt_correction_T_min 0.6349
_exptl_absorpt_correction_type multi-scan
_exptl_absorpt_process_details 'SADABS (Sheldrick, 1996)'
_exptl_crystal_colour colorless
_exptl_crystal_density_diffrn 1.962
_exptl_crystal_density_method 'not measured'
_exptl_crystal_description block
_exptl_crystal_F_000 1472
_exptl_crystal_size_max 0.26
_exptl_crystal_size_mid 0.18
_exptl_crystal_size_min 0.12
_refine_diff_density_max 0.548
_refine_diff_density_min -0.582
_refine_diff_density_rms 0.128
_refine_ls_extinction_coef 0.00032(3)
_refine_ls_extinction_expression Fc^*^=kFc[1+0.001xFc^2^\l^3^/sin(2\q)]^-1/4^
_refine_ls_extinction_method SHELXL
_refine_ls_goodness_of_fit_ref 0.953
_refine_ls_hydrogen_treatment constr
_refine_ls_matrix_type full
_refine_ls_number_parameters 174
_refine_ls_number_reflns 2312
_refine_ls_number_restraints 0
_refine_ls_restrained_S_all 0.953
_refine_ls_R_factor_all 0.2280
_refine_ls_R_factor_gt 0.0788
_refine_ls_shift/su_max 0.000
_refine_ls_shift/su_mean 0.000
_refine_ls_structure_factor_coef Fsqd
_refine_ls_weighting_details 'calc w=1/[\s^2^(Fo^2^)+(0.0298P)^2^+0.0000P] where P=(Fo^2^+2Fc^2^)/3'
_refine_ls_weighting_scheme calc
_refine_ls_wR_factor_gt 0.1047
_refine_ls_wR_factor_ref 0.1385
_reflns_number_gt 837
_reflns_number_total 2312
_reflns_threshold_expression >2sigma(I)
_cod_data_source_file c2dt31243c.txt
_cod_data_source_block 849600(9)
_cod_depositor_comments
;
The following automatic conversions were performed:

'_symmetry_cell_setting' value 'Monoclinic' changed to 'monoclinic'
according to
/usr/data/users/saulius/automatic-downloads/retrospective/RSC/lib/dictionaries/cif_core.dic
dictionary named 'cif_core.dic' version 2.4.2 from 2011-04-26.

Automatic conversion script
Id: cif_fix_values 2281 2013-09-26 08:29:07Z andrius 
;
_cod_original_sg_symbol_H-M C2/c
_cod_database_code 7030125

loop_
_symmetry_equiv_pos_as_xyz
'x, y, z'
'-x, y, -z+1/2'
'x+1/2, y+1/2, z'
'-x+1/2, y+1/2, -z+1/2'
'-x, -y, -z'
'x, -y, z-1/2'
'-x+1/2, -y+1/2, -z'
'x+1/2, -y+1/2, z-1/2'

loop_
_atom_site_label
_atom_site_type_symbol
_atom_site_fract_x
_atom_site_fract_y
_atom_site_fract_z
_atom_site_U_iso_or_equiv
_atom_site_adp_type
_atom_site_occupancy
_atom_site_symmetry_multiplicity
_atom_site_calc_flag
_atom_site_refinement_flags
Cd1 Cd 0.11498(3) 0.01137(2) 0.50290(6) 0.06051(16) Uani 1 1 d .
Cl1 Cl -0.01059(11) 0.09988(9) 0.4756(2) 0.0794(8) Uani 1 1 d .
O1 O 0.4019(3) 0.1816(2) 0.9378(5) 0.104(2) Uani 1 1 d .
O2 O 0.4018(3) 0.0611(3) 0.9036(5) 0.105(2) Uani 1 1 d .
O3 O 0.2225(3) 0.0714(2) 0.9194(5) 0.0716(17) Uani 1 1 d .
O4 O 0.1508(2) 0.0105(2) 0.7469(5) 0.0735(16) Uani 1 1 d .
N1 N 0.2268(3) 0.0987(2) 0.5414(5) 0.0556(19) Uani 1 1 d .
C7 C 0.2061(4) 0.0555(3) 0.7862(7) 0.066(3) Uani 1 1 d .
C5 C 0.2616(4) 0.0971(3) 0.6766(8) 0.071(3) Uani 1 1 d .
C3 C 0.3805(4) 0.1795(3) 0.6112(7) 0.067(3) Uani 1 1 d .
H3 H 0.4318 0.2043 0.6347 0.081 Uiso 1 1 calc R
C4 C 0.3421(4) 0.1363(3) 0.7117(7) 0.062(2) Uani 1 1 d .
C6 C 0.3819(4) 0.1280(3) 0.8623(9) 0.085(3) Uani 1 1 d .
C1 C 0.2643(4) 0.1431(3) 0.4468(7) 0.060(2) Uani 1 1 d .
C9 C 0.2611(4) 0.1970(3) 0.2077(7) 0.078(3) Uani 1 1 d .
H9 H 0.2332 0.2024 0.1179 0.094 Uiso 1 1 calc R
C2 C 0.3435(4) 0.1868(3) 0.4729(7) 0.055(2) Uani 1 1 d .
C8 C 0.2264(5) 0.1519(3) 0.3058(7) 0.079(3) Uani 1 1 d .
H8 H 0.1763 0.1255 0.2814 0.095 Uiso 1 1 calc R
C11 C 0.3788(5) 0.2340(3) 0.3714(8) 0.086(3) Uani 1 1 d .
H11 H 0.4274 0.2622 0.3958 0.103 Uiso 1 1 calc R
C10 C 0.3429(5) 0.2391(3) 0.2370(8) 0.094(3) Uani 1 1 d .
H10 H 0.3681 0.2678 0.1654 0.113 Uiso 1 1 calc R
C12 C 0.4219(5) 0.0577(4) 1.0732(9) 0.137(4) Uani 1 1 d .
H12A H 0.4711 0.0885 1.0962 0.206 Uiso 1 1 calc R
H12B H 0.4342 0.0074 1.1011 0.206 Uiso 1 1 calc R
H12C H 0.3725 0.0753 1.1248 0.206 Uiso 1 1 calc R

loop_
_atom_site_aniso_label
_atom_site_aniso_U_11
_atom_site_aniso_U_22
_atom_site_aniso_U_33
_atom_site_aniso_U_23
_atom_site_aniso_U_13
_atom_site_aniso_U_12
Cd1 0.0476(3) 0.0616(3) 0.0726(4) -0.0056(4) 0.0080(2) -0.0022(3)
Cl1 0.0545(12) 0.0596(11) 0.1244(18) -0.0099(12) 0.0092(12) 0.0008(10)
O1 0.105(4) 0.116(4) 0.090(4) -0.001(3) 0.003(3) -0.018(3)
O2 0.086(4) 0.136(4) 0.094(4) 0.029(3) -0.004(3) 0.019(3)
O3 0.070(3) 0.073(3) 0.072(4) 0.009(3) 0.003(3) -0.008(3)
O4 0.069(3) 0.074(3) 0.078(3) -0.011(3) 0.000(3) -0.015(3)
N1 0.055(4) 0.061(3) 0.052(4) -0.008(3) 0.009(3) 0.006(3)
C7 0.077(5) 0.066(4) 0.056(5) 0.011(4) 0.013(4) 0.011(4)
C5 0.072(5) 0.072(4) 0.070(6) -0.018(4) 0.023(4) -0.007(4)
C3 0.066(5) 0.078(4) 0.058(5) -0.005(4) 0.025(4) -0.029(4)
C4 0.070(5) 0.081(5) 0.036(5) -0.007(4) -0.010(4) 0.012(4)
C6 0.066(5) 0.063(4) 0.127(7) 0.038(5) 0.034(5) -0.001(4)
C1 0.043(4) 0.092(5) 0.046(5) -0.012(4) 0.017(4) 0.030(4)
C9 0.105(6) 0.054(4) 0.076(6) 0.008(4) 0.006(5) 0.003(4)
C2 0.042(4) 0.055(4) 0.068(5) -0.004(4) 0.022(4) 0.008(3)
C8 0.109(6) 0.053(4) 0.075(6) 0.005(4) 0.031(5) -0.025(4)
C11 0.133(7) 0.070(4) 0.055(5) 0.010(4) 0.032(5) -0.007(5)
C10 0.173(8) 0.040(4) 0.071(6) 0.006(4) 0.043(6) -0.011(5)
C12 0.114(7) 0.102(6) 0.196(10) 0.027(7) -0.012(7) 0.021(6)

loop_
_atom_type_symbol
_atom_type_description
_atom_type_scat_dispersion_real
_atom_type_scat_dispersion_imag
_atom_type_scat_source
C C 0.0033 0.0016 'International Tables Vol C Tables 4.2.6.8 and 6.1.1.4'
H H 0.0000 0.0000 'International Tables Vol C Tables 4.2.6.8 and 6.1.1.4'
N N 0.0061 0.0033 'International Tables Vol C Tables 4.2.6.8 and 6.1.1.4'
O O 0.0106 0.0060 'International Tables Vol C Tables 4.2.6.8 and 6.1.1.4'
Cl Cl 0.1484 0.1585 'International Tables Vol C Tables 4.2.6.8 and 6.1.1.4'
Cd Cd -0.8075 1.2024 'International Tables Vol C Tables 4.2.6.8 and 6.1.1.4'

loop_
_geom_angle_atom_site_label_1
_geom_angle_atom_site_label_2
_geom_angle_atom_site_label_3
_geom_angle
_geom_angle_site_symmetry_1
_geom_angle_site_symmetry_3
O4 Cd1 N1 72.36(15) . .
O4 Cd1 O3 99.03(14) . 6
N1 Cd1 O3 87.29(15) . 6
O4 Cd1 O4 151.48(17) . 6
N1 Cd1 O4 94.19(15) . 6
O3 Cd1 O4 54.35(13) 6 6
O4 Cd1 Cl1 105.70(11) . .
N1 Cd1 Cl1 98.80(12) . .
O3 Cd1 Cl1 155.23(12) 6 .
O4 Cd1 Cl1 101.09(10) 6 .
O4 Cd1 Cl1 93.30(11) . 5_556
N1 Cd1 Cl1 164.33(12) . 5_556
O3 Cd1 Cl1 88.81(11) 6 5_556
O4 Cd1 Cl1 95.84(10) 6 5_556
Cl1 Cd1 Cl1 91.06(7) . 5_556
O4 Cd1 C7 126.22(17) . 6
N1 Cd1 C7 91.00(18) . 6
O3 Cd1 C7 27.80(16) 6 6
O4 Cd1 C7 26.55(15) 6 6
Cl1 Cd1 C7 127.57(15) . 6
Cl1 Cd1 C7 92.61(14) 5_556 6
Cd1 Cl1 Cd1 88.94(7) . 5_556
C6 O2 C12 111.4(6) . .
C7 O3 Cd1 92.6(4) . 6_556
C7 O4 Cd1 115.8(4) . .
C7 O4 Cd1 89.5(4) . 6_556
Cd1 O4 Cd1 151.73(18) . 6_556
C1 N1 C5 116.8(5) . .
C1 N1 Cd1 129.2(4) . .
C5 N1 Cd1 113.7(4) . .
O4 C7 O3 123.6(6) . .
O4 C7 C5 121.5(6) . .
O3 C7 C5 114.9(6) . .
O4 C7 Cd1 64.0(3) . 6_556
O3 C7 Cd1 59.6(3) . 6_556
C5 C7 Cd1 174.5(5) . 6_556
N1 C5 C4 121.1(6) . .
N1 C5 C7 113.7(6) . .
C4 C5 C7 125.1(6) . .
C4 C3 C2 120.2(6) . .
C4 C3 H3 119.9 . .
C2 C3 H3 119.9 . .
C3 C4 C5 120.5(6) . .
C3 C4 C6 120.6(6) . .
C5 C4 C6 118.9(6) . .
O1 C6 O2 120.6(7) . .
O1 C6 C4 122.3(6) . .
O2 C6 C4 116.8(6) . .
N1 C1 C8 119.4(6) . .
N1 C1 C2 126.0(6) . .
C8 C1 C2 114.6(6) . .
C8 C9 C10 122.4(6) . .
C8 C9 H9 118.8 . .
C10 C9 H9 118.8 . .
C11 C2 C3 121.2(6) . .
C11 C2 C1 123.7(6) . .
C3 C2 C1 115.0(5) . .
C9 C8 C1 121.5(6) . .
C9 C8 H8 119.3 . .
C1 C8 H8 119.3 . .
C10 C11 C2 120.2(7) . .
C10 C11 H11 119.9 . .
C2 C11 H11 119.9 . .
C11 C10 C9 117.5(6) . .
C11 C10 H10 121.3 . .
C9 C10 H10 121.3 . .
O2 C12 H12A 109.5 . .
O2 C12 H12B 109.5 . .
H12A C12 H12B 109.5 . .
O2 C12 H12C 109.5 . .
H12A C12 H12C 109.5 . .
H12B C12 H12C 109.5 . .

loop_
_geom_bond_atom_site_label_1
_geom_bond_atom_site_label_2
_geom_bond_distance
_geom_bond_site_symmetry_2
Cd1 O4 2.304(4) .
Cd1 N1 2.356(5) .
Cd1 O3 2.370(4) 6
Cd1 O4 2.466(4) 6
Cd1 Cl1 2.518(2) .
Cd1 Cl1 2.581(2) 5_556
Cd1 C7 2.744(7) 6
Cl1 Cd1 2.581(2) 5_556
O1 C6 1.226(8) .
O2 C6 1.297(7) .
O2 C12 1.588(10) .
O3 C7 1.281(8) .
O3 Cd1 2.370(4) 6_556
O4 C7 1.226(7) .
O4 Cd1 2.466(4) 6_556
N1 C1 1.325(8) .
N1 C5 1.347(8) .
C7 C5 1.533(9) .
C7 Cd1 2.744(7) 6_556
C5 C4 1.460(9) .
C3 C4 1.354(8) .
C3 C2 1.392(8) .
C3 H3 0.9300 .
C4 C6 1.513(10) .
C1 C8 1.422(9) .
C1 C2 1.471(8) .
C9 C8 1.336(9) .
C9 C10 1.492(9) .
C9 H9 0.9300 .
C2 C11 1.383(9) .
C8 H8 0.9300 .
C11 C10 1.350(10) .
C11 H11 0.9300 .
C10 H10 0.9300 .
C12 H12A 0.9600 .
C12 H12B 0.9600 .
C12 H12C 0.9600 .

loop_
_geom_torsion_atom_site_label_1
_geom_torsion_atom_site_label_2
_geom_torsion_atom_site_label_3
_geom_torsion_atom_site_label_4
_geom_torsion
_geom_torsion_site_symmetry_1
_geom_torsion_site_symmetry_4
O4 Cd1 Cl1 Cd1 -93.73(11) . 5_556
N1 Cd1 Cl1 Cd1 -167.77(13) . 5_556
O3 Cd1 Cl1 Cd1 89.4(2) 6 5_556
O4 Cd1 Cl1 Cd1 96.17(10) 6 5_556
Cl1 Cd1 Cl1 Cd1 0.0 5_556 5_556
C7 Cd1 Cl1 Cd1 94.11(17) 6 5_556
N1 Cd1 O4 C7 2.8(4) . .
O3 Cd1 O4 C7 87.1(4) 6 .
O4 Cd1 O4 C7 67.7(4) 6 .
Cl1 Cd1 O4 C7 -91.6(4) . .
Cl1 Cd1 O4 C7 176.4(4) 5_556 .
C7 Cd1 O4 C7 80.7(6) 6 .
N1 Cd1 O4 Cd1 154.4(4) . 6_556
O3 Cd1 O4 Cd1 -121.4(4) 6 6_556
O4 Cd1 O4 Cd1 -140.7(4) 6 6_556
Cl1 Cd1 O4 Cd1 59.9(4) . 6_556
Cl1 Cd1 O4 Cd1 -32.1(4) 5_556 6_556
C7 Cd1 O4 Cd1 -127.8(4) 6 6_556
O4 Cd1 N1 C1 -178.7(5) . .
O3 Cd1 N1 C1 81.0(5) 6 .
O4 Cd1 N1 C1 27.0(5) 6 .
Cl1 Cd1 N1 C1 -74.9(5) . .
Cl1 Cd1 N1 C1 156.8(4) 5_556 .
C7 Cd1 N1 C1 53.4(5) 6 .
O4 Cd1 N1 C5 8.0(4) . .
O3 Cd1 N1 C5 -92.3(4) 6 .
O4 Cd1 N1 C5 -146.3(4) 6 .
Cl1 Cd1 N1 C5 111.8(4) . .
Cl1 Cd1 N1 C5 -16.6(7) 5_556 .
C7 Cd1 N1 C5 -119.9(4) 6 .
Cd1 O4 C7 O3 167.3(5) . .
Cd1 O4 C7 O3 0.3(6) 6_556 .
Cd1 O4 C7 C5 -12.8(7) . .
Cd1 O4 C7 C5 -179.8(5) 6_556 .
Cd1 O4 C7 Cd1 167.0(3) . 6_556
Cd1 O3 C7 O4 -0.4(6) 6_556 .
Cd1 O3 C7 C5 179.8(5) 6_556 .
C1 N1 C5 C4 -6.5(8) . .
Cd1 N1 C5 C4 167.7(4) . .
C1 N1 C5 C7 169.9(5) . .
Cd1 N1 C5 C7 -15.9(6) . .
O4 C7 C5 N1 20.3(9) . .
O3 C7 C5 N1 -159.9(5) . .
Cd1 C7 C5 N1 -158(4) 6_556 .
O4 C7 C5 C4 -163.5(6) . .
O3 C7 C5 C4 16.3(9) . .
Cd1 C7 C5 C4 18(5) 6_556 .
C2 C3 C4 C5 -0.1(9) . .
C2 C3 C4 C6 180.0(6) . .
N1 C5 C4 C3 4.6(9) . .
C7 C5 C4 C3 -171.3(6) . .
N1 C5 C4 C6 -175.4(6) . .
C7 C5 C4 C6 8.6(9) . .
C12 O2 C6 O1 19.5(9) . .
C12 O2 C6 C4 -166.8(6) . .
C3 C4 C6 O1 52.3(10) . .
C5 C4 C6 O1 -127.7(7) . .
C3 C4 C6 O2 -121.4(7) . .
C5 C4 C6 O2 58.7(8) . .
C5 N1 C1 C8 -174.9(6) . .
Cd1 N1 C1 C8 12.0(8) . .
C5 N1 C1 C2 4.4(9) . .
Cd1 N1 C1 C2 -168.7(4) . .
C4 C3 C2 C11 176.2(6) . .
C4 C3 C2 C1 -2.0(8) . .
N1 C1 C2 C11 -178.3(6) . .
C8 C1 C2 C11 1.0(9) . .
N1 C1 C2 C3 -0.1(9) . .
C8 C1 C2 C3 179.2(5) . .
C10 C9 C8 C1 2.1(10) . .
N1 C1 C8 C9 178.9(6) . .
C2 C1 C8 C9 -0.5(9) . .
C3 C2 C11 C10 178.6(6) . .
C1 C2 C11 C10 -3.3(10) . .
C2 C11 C10 C9 4.6(10) . .
C8 C9 C10 C11 -4.2(10) . .
